data_7014440
loop_
_publ_author_name
'Lazarescu, Ana'
'Shova, Sergiu'
'Bartolome, Juan'
'Alonso, Pablo'
'Arauzo, Ana'
'Balu, Alina M.'
'Simonov, Yuri A.'
'Gdaniec, Maria'
'Turta, Constantin'
'Filoti, George'
'Luque, Rafael'

_publ_section_title
;
 Heteronuclear (Co-Ca, Co-Ba) 2,3-pyridinedicarboxylate complexes:
 synthesis, structure and physico-chemical properties.
;
_journal_issue 2
_journal_name_full 'Dalton transactions (Cambridge, England : 2003)'
_journal_page_first 463
_journal_page_last 471
_journal_paper_doi 10.1039/c0dt00858c
_journal_volume 40
_journal_year 2011
_chemical_formula_sum 'C14 H24 Ca Co N2 O17'
_chemical_formula_weight 591.36
_chemical_name_systematic
;
?
;
_space_group_IT_number 2
_symmetry_cell_setting triclinic
_symmetry_space_group_name_Hall '-P 1'
_symmetry_space_group_name_H-M 'P -1'
_atom_sites_solution_hydrogens geom
_atom_sites_solution_primary direct
_atom_sites_solution_secondary difmap
_audit_creation_method SHELXL-97
_cell_angle_alpha 86.2450(10)
_cell_angle_beta 72.7850(10)
_cell_angle_gamma 89.4840(10)
_cell_formula_units_Z 2
_cell_length_a 8.8190(3)
_cell_length_b 11.4750(3)
_cell_length_c 11.7590(5)
_cell_measurement_temperature 100(2)
_cell_volume 1134.17(7)
_computing_cell_refinement 'CrysAlis RED, Oxford Diffraction Ltd.,'
_computing_data_collection 'CrysAlis CCD, Oxford Diffraction Ltd.,'
_computing_data_reduction 'CrysAlis RED, Oxford Diffraction Ltd.,'
_computing_molecular_graphics 'ORTEP-3 (Farrugia, 1997)'
_computing_publication_material 'SHELXL-97 (Sheldrick, 1997)'
_computing_structure_refinement 'SHELXL-97 (Sheldrick, 1997)'
_computing_structure_solution 'SHELXS-97 (Sheldrick, 1990)'
_diffrn_ambient_temperature 100(2)
_diffrn_measured_fraction_theta_full 0.998
_diffrn_measured_fraction_theta_max 0.998
_diffrn_measurement_device_type 'Oxford Difraction, XCALIBUR'
_diffrn_measurement_method omega-phi
_diffrn_radiation_monochromator graphite
_diffrn_radiation_source 'Enhance (Mo) X-ray Source'
_diffrn_radiation_type MoK\a
_diffrn_radiation_wavelength 0.71073
_diffrn_reflns_av_R_equivalents 0.1313
_diffrn_reflns_av_sigmaI/netI 0.1142
_diffrn_reflns_limit_h_max 10
_diffrn_reflns_limit_h_min -10
_diffrn_reflns_limit_k_max 14
_diffrn_reflns_limit_k_min -14
_diffrn_reflns_limit_l_max 14
_diffrn_reflns_limit_l_min -14
_diffrn_reflns_number 15108
_diffrn_reflns_theta_full 26.00
_diffrn_reflns_theta_max 26.00
_diffrn_reflns_theta_min 2.99
_exptl_absorpt_coefficient_mu 1.070
_exptl_absorpt_correction_T_max 0.8145
_exptl_absorpt_correction_T_min 0.6742
_exptl_absorpt_correction_type multi-scan
_exptl_absorpt_process_details sadabs
_exptl_crystal_colour pink
_exptl_crystal_density_diffrn 1.732
_exptl_crystal_density_method 'not measured'
_exptl_crystal_description prism
_exptl_crystal_F_000 610
_exptl_crystal_size_max 0.40
_exptl_crystal_size_mid 0.30
_exptl_crystal_size_min 0.20
_refine_diff_density_max 0.870
_refine_diff_density_min -0.806
_refine_diff_density_rms 0.156
_refine_ls_extinction_method none
_refine_ls_goodness_of_fit_ref 1.074
_refine_ls_hydrogen_treatment constr
_refine_ls_matrix_type full
_refine_ls_number_parameters 316
_refine_ls_number_reflns 4447
_refine_ls_number_restraints 0
_refine_ls_restrained_S_all 1.074
_refine_ls_R_factor_all 0.1217
_refine_ls_R_factor_gt 0.0765
_refine_ls_shift/su_max 0.000
_refine_ls_shift/su_mean 0.000
_refine_ls_structure_factor_coef Fsqd
_refine_ls_weighting_details 'calc w=1/[\s^2^(Fo^2^)+(0.0802P)^2^+3.7911P] where P=(Fo^2^+2Fc^2^)/3'
_refine_ls_weighting_scheme calc
_refine_ls_wR_factor_gt 0.1773
_refine_ls_wR_factor_ref 0.1999
_reflns_number_gt 2997
_reflns_number_total 4447
_reflns_threshold_expression >2sigma(I)
_cod_data_source_file C0DT00858C.TXT
_cod_data_source_block shelxl2
_cod_original_sg_symbol_H-M P-1
_cod_database_code 7014440

loop_
_symmetry_equiv_pos_as_xyz
'x, y, z'
'-x, -y, -z'

loop_
_atom_site_label
_atom_site_type_symbol
_atom_site_fract_x
_atom_site_fract_y
_atom_site_fract_z
_atom_site_U_iso_or_equiv
_atom_site_adp_type
_atom_site_occupancy
_atom_site_symmetry_multiplicity
_atom_site_calc_flag
_atom_site_refinement_flags
_atom_site_disorder_assembly
_atom_site_disorder_group
C1 C 0.0481(7) 0.2354(5) 0.8684(5) 0.0188(13) Uani 1 1 d . . .
C2 C -0.0460(7) 0.3462(5) 0.8932(5) 0.0171(13) Uani 1 1 d . . .
C3 C -0.1675(7) 0.3618(5) 0.9980(5) 0.0194(13) Uani 1 1 d . . .
C4 C -0.2276(7) 0.2654(5) 1.0966(6) 0.0221(14) Uani 1 1 d . . .
C5 C -0.2382(8) 0.4710(6) 1.0114(6) 0.0256(15) Uani 1 1 d . . .
H5 H -0.3203 0.4842 1.0799 0.031 Uiso 1 1 calc R . .
C6 C -0.1868(8) 0.5597(6) 0.9236(6) 0.0267(15) Uani 1 1 d . . .
H6 H -0.2321 0.6333 0.9329 0.032 Uiso 1 1 calc R . .
C7 C -0.0671(7) 0.5373(5) 0.8217(6) 0.0197(13) Uani 1 1 d . . .
H7 H -0.0315 0.5971 0.7627 0.024 Uiso 1 1 calc R . .
C8 C 0.2822(7) 0.6052(5) 0.5651(5) 0.0174(13) Uani 1 1 d . . .
C9 C 0.3986(7) 0.5548(5) 0.6255(5) 0.0140(12) Uani 1 1 d . . .
C10 C 0.5334(7) 0.6140(5) 0.6313(5) 0.0170(13) Uani 1 1 d . . .
C11 C 0.5842(7) 0.7340(5) 0.5717(5) 0.0177(13) Uani 1 1 d . . .
C12 C 0.6321(8) 0.5569(5) 0.6891(6) 0.0231(14) Uani 1 1 d . . .
H12 H 0.7220 0.5948 0.6949 0.028 Uiso 1 1 calc R . .
C13 C 0.5975(7) 0.4447(5) 0.7377(6) 0.0224(14) Uani 1 1 d . . .
H13 H 0.6623 0.4065 0.7775 0.027 Uiso 1 1 calc R . .
C14 C 0.4637(7) 0.3894(5) 0.7264(5) 0.0189(13) Uani 1 1 d . . .
H14 H 0.4412 0.3128 0.7578 0.023 Uiso 1 1 calc R . .
N1 N -0.0007(6) 0.4323(4) 0.8054(4) 0.0178(11) Uani 1 1 d . . .
N2 N 0.3658(6) 0.4429(4) 0.6716(4) 0.0162(11) Uani 1 1 d . . .
O1 O 0.1412(5) 0.2302(3) 0.7644(4) 0.0214(10) Uani 1 1 d . . .
O2 O 0.0333(5) 0.1583(4) 0.9501(4) 0.0275(11) Uani 1 1 d . . .
O1W O -0.0240(5) 0.3187(4) 0.5804(4) 0.0278(11) Uani 1 1 d . . .
H1O1 H -0.0746 0.2669 0.6035 0.033 Uiso 1 1 d R . .
H2O1 H -0.0887 0.3744 0.5355 0.033 Uiso 1 1 d R . .
O3 O -0.1859(6) 0.2710(4) 1.1875(4) 0.0276(11) Uani 1 1 d . . .
O2W O 0.3631(5) 1.0497(4) 0.6828(4) 0.0284(11) Uani 1 1 d . . .
H1O2 H 0.4582 1.0744 0.6397 0.034 Uiso 1 1 d R . .
H2O2 H 0.2943 1.1081 0.6896 0.034 Uiso 1 1 d R . .
O4 O -0.3243(6) 0.1927(4) 1.0806(4) 0.0297(11) Uani 1 1 d . . .
O3W O 0.3044(6) 0.9681(4) 0.4597(4) 0.0298(11) Uani 1 1 d . . .
H1O3 H 0.2576 0.9450 0.4140 0.036 Uiso 1 1 d R . .
H2O3 H 0.3360 1.0390 0.4537 0.036 Uiso 1 1 d R . .
O5 O 0.1766(5) 0.5362(4) 0.5547(4) 0.0182(9) Uani 1 1 d . . .
O4W O -0.0138(6) 0.8232(4) 0.6321(4) 0.0359(12) Uani 1 1 d . . .
H1O4 H -0.0835 0.8145 0.7064 0.043 Uiso 1 1 d R . .
H2O4 H -0.0451 0.8851 0.5928 0.043 Uiso 1 1 d R . .
O6 O 0.2962(5) 0.7099(3) 0.5275(4) 0.0201(10) Uani 1 1 d . . .
O5W O 0.0388(6) 0.9630(4) 0.8113(4) 0.0303(11) Uani 1 1 d . . .
H21 H 0.0469 1.0299 0.8533 0.036 Uiso 1 1 d R . .
H22 H 0.0138 0.9051 0.8721 0.036 Uiso 1 1 d R . .
O7 O 0.5186(5) 0.8236(4) 0.6221(4) 0.0213(10) Uani 1 1 d . . .
O6W O -0.1745(6) 0.1203(4) 0.7028(4) 0.0340(12) Uani 1 1 d . . .
H1O6 H -0.2782 0.1203 0.7536 0.041 Uiso 1 1 d R . .
H2O6 H -0.1243 0.0777 0.7469 0.041 Uiso 1 1 d R . .
O8 O 0.6992(5) 0.7396(4) 0.4787(4) 0.0241(10) Uani 1 1 d . . .
O7W O -0.6928(6) 0.1575(5) 1.1934(5) 0.0457(14) Uani 1 1 d . . .
H1O7 H -0.5899 0.1659 1.1890 0.055 Uiso 1 1 d R . .
H2O7 H -0.6973 0.1152 1.1327 0.055 Uiso 1 1 d R . .
O8W O 0.3095(6) 0.0470(4) 0.9790(4) 0.0350(12) Uani 1 1 d . . .
H1O5 H 0.2455 0.0844 0.9538 0.042 Uiso 1 1 d R . .
H2O5 H 0.3006 -0.0176 0.9697 0.042 Uiso 1 1 d R . .
O9W O -0.4212(6) 0.1877(4) 0.8806(4) 0.0359(12) Uani 1 1 d . . .
H1O9 H -0.3847 0.1914 0.9443 0.043 Uiso 1 1 d R . .
H2O9 H -0.5040 0.1370 0.9020 0.043 Uiso 1 1 d R . .
Co1 Co 0.16268(10) 0.37237(7) 0.64185(7) 0.0166(3) Uani 1 1 d . . .
Ca1 Ca 0.24453(15) 0.87212(10) 0.65359(11) 0.0179(3) Uani 1 1 d . . .

loop_
_atom_site_aniso_label
_atom_site_aniso_U_11
_atom_site_aniso_U_22
_atom_site_aniso_U_33
_atom_site_aniso_U_23
_atom_site_aniso_U_13
_atom_site_aniso_U_12
C1 0.022(3) 0.024(3) 0.013(3) 0.001(2) -0.009(3) -0.002(3)
C2 0.019(3) 0.015(3) 0.017(3) 0.000(2) -0.005(2) 0.000(2)
C3 0.018(3) 0.023(3) 0.018(3) 0.000(3) -0.007(3) 0.002(3)
C4 0.018(3) 0.022(3) 0.023(3) -0.003(3) 0.000(3) 0.006(3)
C5 0.028(4) 0.024(4) 0.023(4) 0.000(3) -0.005(3) 0.004(3)
C6 0.034(4) 0.025(4) 0.018(3) -0.002(3) -0.002(3) 0.007(3)
C7 0.019(3) 0.021(3) 0.022(3) -0.003(3) -0.011(3) 0.000(3)
C8 0.011(3) 0.023(3) 0.018(3) -0.002(3) -0.003(2) 0.000(2)
C9 0.016(3) 0.011(3) 0.014(3) -0.005(2) -0.003(2) 0.005(2)
C10 0.026(4) 0.017(3) 0.005(3) 0.002(2) -0.001(2) -0.002(3)
C11 0.007(3) 0.028(4) 0.020(3) -0.001(3) -0.007(3) -0.001(2)
C12 0.024(4) 0.015(3) 0.030(4) -0.001(3) -0.008(3) -0.001(3)
C13 0.017(3) 0.023(3) 0.027(4) 0.002(3) -0.007(3) 0.006(3)
C14 0.024(3) 0.014(3) 0.017(3) 0.002(2) -0.005(3) 0.006(2)
N1 0.016(3) 0.017(3) 0.021(3) 0.003(2) -0.007(2) -0.002(2)
N2 0.013(3) 0.020(3) 0.016(3) 0.000(2) -0.004(2) -0.003(2)
O1 0.021(2) 0.018(2) 0.018(2) -0.0002(17) 0.0045(18) 0.0008(18)
O2 0.032(3) 0.024(2) 0.021(2) 0.0058(19) -0.001(2) 0.008(2)
O1W 0.018(2) 0.032(3) 0.038(3) 0.003(2) -0.014(2) -0.0068(19)
O3 0.034(3) 0.032(3) 0.016(2) 0.0021(19) -0.007(2) -0.002(2)
O2W 0.024(3) 0.019(2) 0.040(3) -0.004(2) -0.004(2) -0.0018(19)
O4 0.028(3) 0.026(3) 0.030(3) -0.001(2) -0.003(2) -0.006(2)
O3W 0.039(3) 0.029(3) 0.026(3) 0.003(2) -0.015(2) -0.013(2)
O5 0.012(2) 0.026(2) 0.018(2) 0.0007(18) -0.0079(17) -0.0031(17)
O4W 0.027(3) 0.048(3) 0.031(3) -0.004(2) -0.006(2) 0.001(2)
O6 0.024(2) 0.014(2) 0.022(2) 0.0021(18) -0.0070(19) -0.0011(18)
O5W 0.035(3) 0.025(3) 0.028(3) -0.009(2) -0.004(2) 0.001(2)
O7 0.014(2) 0.019(2) 0.029(2) -0.0082(19) -0.0036(19) 0.0005(18)
O6W 0.031(3) 0.032(3) 0.042(3) 0.004(2) -0.017(2) -0.012(2)
O8 0.024(3) 0.022(2) 0.021(2) -0.0025(18) 0.002(2) -0.0011(19)
O7W 0.027(3) 0.068(4) 0.039(3) -0.016(3) -0.003(2) -0.006(3)
O8W 0.039(3) 0.032(3) 0.041(3) -0.008(2) -0.020(2) 0.004(2)
O9W 0.035(3) 0.044(3) 0.033(3) 0.009(2) -0.018(2) -0.003(2)
Co1 0.0157(5) 0.0159(5) 0.0179(5) -0.0001(3) -0.0045(3) -0.0011(3)
Ca1 0.0186(7) 0.0156(7) 0.0176(6) -0.0007(5) -0.0026(5) -0.0012(5)

loop_
_atom_type_symbol
_atom_type_description
_atom_type_scat_dispersion_real
_atom_type_scat_dispersion_imag
_atom_type_scat_source
C C 0.0033 0.0016 'International Tables Vol C Tables 4.2.6.8 and 6.1.1.4'
H H 0.0000 0.0000 'International Tables Vol C Tables 4.2.6.8 and 6.1.1.4'
N N 0.0061 0.0033 'International Tables Vol C Tables 4.2.6.8 and 6.1.1.4'
O O 0.0106 0.0060 'International Tables Vol C Tables 4.2.6.8 and 6.1.1.4'
Co Co 0.3494 0.9721 'International Tables Vol C Tables 4.2.6.8 and 6.1.1.4'
Ca Ca 0.2262 0.3064 'International Tables Vol C Tables 4.2.6.8 and 6.1.1.4'

loop_
_geom_angle_atom_site_label_1
_geom_angle_atom_site_label_2
_geom_angle_atom_site_label_3
_geom_angle
_geom_angle_site_symmetry_1
_geom_angle_site_symmetry_3
_geom_angle_publ_flag
O2 C1 O1 124.6(6) . . ?
O2 C1 C2 119.3(5) . . ?
O1 C1 C2 116.1(5) . . ?
N1 C2 C3 121.7(5) . . ?
N1 C2 C1 114.4(5) . . ?
C3 C2 C1 123.9(5) . . ?
C5 C3 C2 117.6(6) . . ?
C5 C3 C4 118.9(5) . . ?
C2 C3 C4 123.4(5) . . ?
O3 C4 O4 126.3(6) . . ?
O3 C4 C3 117.0(6) . . ?
O4 C4 C3 116.5(6) . . ?
O3 C4 Ca1 37.2(3) . 2_567 ?
O4 C4 Ca1 89.5(4) . 2_567 ?
C3 C4 Ca1 154.0(4) . 2_567 ?
C6 C5 C3 120.3(6) . . ?
C6 C5 H5 119.9 . . ?
C3 C5 H5 119.9 . . ?
C5 C6 C7 118.8(6) . . ?
C5 C6 H6 120.6 . . ?
C7 C6 H6 120.6 . . ?
N1 C7 C6 122.0(6) . . ?
N1 C7 H7 119.0 . . ?
C6 C7 H7 119.0 . . ?
O6 C8 O5 124.4(6) . . ?
O6 C8 C9 118.9(5) . . ?
O5 C8 C9 116.6(5) . . ?
N2 C9 C10 121.5(5) . . ?
N2 C9 C8 114.4(5) . . ?
C10 C9 C8 124.0(5) . . ?
C12 C10 C9 118.2(6) . . ?
C12 C10 C11 117.8(5) . . ?
C9 C10 C11 123.9(5) . . ?
O8 C11 O7 123.1(6) . . ?
O8 C11 C10 117.3(5) . . ?
O7 C11 C10 119.4(5) . . ?
C13 C12 C10 120.3(6) . . ?
C13 C12 H12 119.9 . . ?
C10 C12 H12 119.9 . . ?
C12 C13 C14 118.8(6) . . ?
C12 C13 H13 120.6 . . ?
C14 C13 H13 120.6 . . ?
N2 C14 C13 122.1(6) . . ?
N2 C14 H14 119.0 . . ?
C13 C14 H14 119.0 . . ?
C7 N1 C2 119.5(5) . . ?
C7 N1 Co1 127.4(4) . . ?
C2 N1 Co1 112.8(4) . . ?
C14 N2 C9 119.1(5) . . ?
C14 N2 Co1 127.5(4) . . ?
C9 N2 Co1 113.4(4) . . ?
C1 O1 Co1 119.5(4) . . ?
Co1 O1W H1O1 125.7 . . ?
Co1 O1W H2O1 125.2 . . ?
H1O1 O1W H2O1 105.7 . . ?
C4 O3 Ca1 124.2(4) . 2_567 ?
Ca1 O2W H1O2 123.6 . . ?
Ca1 O2W H2O2 110.4 . . ?
H1O2 O2W H2O2 109.8 . . ?
Ca1 O3W H1O3 117.5 . . ?
Ca1 O3W H2O3 115.8 . . ?
H1O3 O3W H2O3 120.6 . . ?
C8 O5 Co1 116.8(4) . . ?
Ca1 O4W H1O4 107.5 . . ?
Ca1 O4W H2O4 107.7 . . ?
H1O4 O4W H2O4 107.8 . . ?
C8 O6 Ca1 124.4(4) . . ?
Ca1 O5W H21 129.0 . . ?
Ca1 O5W H22 102.8 . . ?
H21 O5W H22 101.7 . . ?
C11 O7 Ca1 124.5(4) . . ?
H1O6 O6W H2O6 101.8 . . ?
C11 O8 Co1 138.8(4) . 2_666 ?
H1O7 O7W H2O7 107.6 . . ?
H1O5 O8W H2O5 108.7 . . ?
H1O9 O9W H2O9 107.1 . . ?
O5 Co1 O1 166.50(16) . . ?
O5 Co1 O8 107.65(17) . 2_666 ?
O1 Co1 O8 84.21(16) . 2_666 ?
O5 Co1 O1W 92.95(17) . . ?
O1 Co1 O1W 94.51(18) . . ?
O8 Co1 O1W 85.14(18) 2_666 . ?
O5 Co1 N2 78.42(17) . . ?
O1 Co1 N2 95.26(18) . . ?
O8 Co1 N2 91.26(18) 2_666 . ?
O1W Co1 N2 169.20(19) . . ?
O5 Co1 N1 92.28(17) . . ?
O1 Co1 N1 76.21(17) . . ?
O8 Co1 N1 160.00(18) 2_666 . ?
O1W Co1 N1 92.27(18) . . ?
N2 Co1 N1 94.53(19) . . ?
O3 Ca1 O3W 162.99(16) 2_567 . ?
O3 Ca1 O2W 116.88(17) 2_567 . ?
O3W Ca1 O2W 78.83(16) . . ?
O3 Ca1 O7 86.89(16) 2_567 . ?
O3W Ca1 O7 91.05(16) . . ?
O2W Ca1 O7 76.13(15) . . ?
O3 Ca1 O6 85.31(15) 2_567 . ?
O3W Ca1 O6 77.92(15) . . ?
O2W Ca1 O6 141.15(16) . . ?
O7 Ca1 O6 73.63(14) . . ?
O3 Ca1 O4W 85.98(17) 2_567 . ?
O3W Ca1 O4W 87.10(17) . . ?
O2W Ca1 O4W 133.56(17) . . ?
O7 Ca1 O4W 148.82(16) . . ?
O6 Ca1 O4W 75.55(16) . . ?
O3 Ca1 O5W 76.43(16) 2_567 . ?
O3W Ca1 O5W 115.94(17) . . ?
O2W Ca1 O5W 75.18(16) . . ?
O7 Ca1 O5W 135.18(16) . . ?
O6 Ca1 O5W 143.46(16) . . ?
O4W Ca1 O5W 71.88(16) . . ?
O3 Ca1 C4 18.57(16) 2_567 2_567 ?
O3W Ca1 C4 170.21(17) . 2_567 ?
O2W Ca1 C4 98.48(17) . 2_567 ?
O7 Ca1 C4 79.17(16) . 2_567 ?
O6 Ca1 C4 99.19(15) . 2_567 ?
O4W Ca1 C4 101.32(17) . 2_567 ?
O5W Ca1 C4 71.92(16) . 2_567 ?

loop_
_geom_bond_atom_site_label_1
_geom_bond_atom_site_label_2
_geom_bond_distance
_geom_bond_site_symmetry_2
_geom_bond_publ_flag
C1 O2 1.241(7) . ?
C1 O1 1.260(7) . ?
C1 C2 1.508(8) . ?
C2 N1 1.354(7) . ?
C2 C3 1.394(8) . ?
C3 C5 1.391(9) . ?
C3 C4 1.526(9) . ?
C4 O3 1.235(8) . ?
C4 O4 1.260(8) . ?
C4 Ca1 3.206(7) 2_567 ?
C5 C6 1.379(9) . ?
C5 H5 0.9300 . ?
C6 C7 1.379(9) . ?
C6 H6 0.9300 . ?
C7 N1 1.335(8) . ?
C7 H7 0.9300 . ?
C8 O6 1.248(7) . ?
C8 O5 1.265(7) . ?
C8 C9 1.504(8) . ?
C9 N2 1.359(7) . ?
C9 C10 1.395(8) . ?
C10 C12 1.391(9) . ?
C10 C11 1.512(8) . ?
C11 O8 1.250(7) . ?
C11 O7 1.269(7) . ?
C12 C13 1.372(9) . ?
C12 H12 0.9300 . ?
C13 C14 1.389(9) . ?
C13 H13 0.9300 . ?
C14 N2 1.344(8) . ?
C14 H14 0.9300 . ?
N1 Co1 2.182(5) . ?
N2 Co1 2.103(5) . ?
O1 Co1 2.076(4) . ?
O1W Co1 2.096(4) . ?
O1W H1O1 0.7333 . ?
O1W H2O1 1.0679 . ?
O3 Ca1 2.345(4) 2_567 ?
O2W Ca1 2.389(4) . ?
O2W H1O2 0.8800 . ?
O2W H2O2 0.8914 . ?
O3W Ca1 2.378(4) . ?
O3W H1O3 0.8257 . ?
O3W H2O3 0.8540 . ?
O5 Co1 2.068(4) . ?
O4W Ca1 2.440(5) . ?
O4W H1O4 0.9074 . ?
O4W H2O4 0.9064 . ?
O6 Ca1 2.412(4) . ?
O5W Ca1 2.459(4) . ?
O5W H21 0.9536 . ?
O5W H22 0.9208 . ?
O7 Ca1 2.401(4) . ?
O6W H1O6 0.9329 . ?
O6W H2O6 0.8967 . ?
O8 Co1 2.082(4) 2_666 ?
O7W H1O7 0.8998 . ?
O7W H2O7 0.8986 . ?
O8W H1O5 0.8177 . ?
O8W H2O5 0.7646 . ?
O9W H1O9 0.9011 . ?
O9W H2O9 0.9028 . ?
Co1 O8 2.082(4) 2_666 ?
Ca1 O3 2.345(4) 2_567 ?
Ca1 C4 3.206(7) 2_567 ?
